data_4509739
loop_
_publ_author_name
'Santra, Ramkinkar'
'Biradha, Kumar'

_publ_section_title
;
 Two-Dimensional Organic Brick-Wall Layers as Hosts for the Inclusion and
 Study of Aromatics Ensembles: Acid&#x2212;Pyridine and
 Acid&#x2212;Carbonyl Synthons for Multicomponent Materials
;
_journal_issue 11
_journal_name_full 'Crystal Growth &amp; Design'
_journal_page_first 4969
_journal_paper_doi 10.1021/cg900759e
_journal_volume 9
_journal_year 2009
_chemical_formula_sum 'C39 H32 N2 O7'
_chemical_formula_weight 640.67
_chemical_name_systematic
; 
 ? 
;
_space_group_IT_number 2
_symmetry_cell_setting triclinic
_symmetry_space_group_name_Hall '-P 1'
_symmetry_space_group_name_H-M 'P -1'
_atom_sites_solution_hydrogens geom
_atom_sites_solution_primary direct
_atom_sites_solution_secondary difmap
_audit_creation_method SHELXL-97
_cell_angle_alpha 104.773(4)
_cell_angle_beta 91.947(4)
_cell_angle_gamma 92.244(4)
_cell_formula_units_Z 2
_cell_length_a 6.8098(10)
_cell_length_b 14.235(2)
_cell_length_c 17.338(2)
_cell_measurement_reflns_used 5811
_cell_measurement_temperature 293(2)
_cell_measurement_theta_max 25.50
_cell_measurement_theta_min 1.48
_cell_volume 1622.2(4)
_computing_structure_refinement 'SHELXL-97 (Sheldrick, 1997)'
_computing_structure_solution 'SHELXS-97 (Sheldrick, 1990)'
_diffrn_ambient_temperature 293(2)
_diffrn_measured_fraction_theta_full 0.962
_diffrn_measured_fraction_theta_max 0.962
_diffrn_measurement_device_type 'Bruker CCD APEX-2'
_diffrn_measurement_method hemisphere
_diffrn_radiation_monochromator graphite
_diffrn_radiation_source 'fine-focus sealed tube'
_diffrn_radiation_type MoK\a
_diffrn_radiation_wavelength 0.71073
_diffrn_reflns_av_R_equivalents 0.0391
_diffrn_reflns_av_sigmaI/netI 0.0404
_diffrn_reflns_limit_h_max 8
_diffrn_reflns_limit_h_min -7
_diffrn_reflns_limit_k_max 17
_diffrn_reflns_limit_k_min -17
_diffrn_reflns_limit_l_max 20
_diffrn_reflns_limit_l_min -20
_diffrn_reflns_number 18848
_diffrn_reflns_theta_full 25.50
_diffrn_reflns_theta_max 25.50
_diffrn_reflns_theta_min 1.48
_exptl_absorpt_coefficient_mu 0.091
_exptl_absorpt_correction_T_max 0.986
_exptl_absorpt_correction_T_min 0.976
_exptl_absorpt_correction_type empirical
_exptl_absorpt_process_details sadabs
_exptl_crystal_colour 'greenish yellow'
_exptl_crystal_density_diffrn 1.312
_exptl_crystal_density_meas ?
_exptl_crystal_density_method 'not measured'
_exptl_crystal_description 'reangular blocks'
_exptl_crystal_F_000 672
_exptl_crystal_size_max 0.30
_exptl_crystal_size_mid 0.22
_exptl_crystal_size_min 0.15
_refine_diff_density_max 0.381
_refine_diff_density_min -0.284
_refine_diff_density_rms 0.079
_refine_ls_extinction_coef 0.004(2)
_refine_ls_extinction_expression Fc^*^=kFc[1+0.001xFc^2^\l^3^/sin(2\q)]^-1/4^
_refine_ls_extinction_method SHELXL
_refine_ls_goodness_of_fit_ref 1.601
_refine_ls_hydrogen_treatment mixed
_refine_ls_matrix_type full
_refine_ls_number_parameters 443
_refine_ls_number_reflns 5811
_refine_ls_number_restraints 0
_refine_ls_restrained_S_all 1.601
_refine_ls_R_factor_all 0.0961
_refine_ls_R_factor_gt 0.0763
_refine_ls_shift/su_max 0.013
_refine_ls_shift/su_mean 0.000
_refine_ls_structure_factor_coef Fsqd
_refine_ls_weighting_details 'calc w=1/[\s^2^(Fo^2^)+(0.1000P)^2^+0.0000P] where P=(Fo^2^+2Fc^2^)/3'
_refine_ls_weighting_scheme calc
_refine_ls_wR_factor_gt 0.2248
_refine_ls_wR_factor_ref 0.2323
_reflns_number_gt 4363
_reflns_number_total 5811
_reflns_threshold_expression >2sigma(I)
_cod_data_source_file cg900759esup1.cif
_cod_data_source_block 6
_cod_depositor_comments
;
The following automatic conversions were performed:

'_symmetry_cell_setting' value 'Triclinic' changed to 'triclinic'
according to /home/saulius/struct/CIF-dictionaries/cif_core.dic
dictionary named 'cif_core.dic' version 2.4.2 from 2011-04-26.

Automatic conversion script
Id: cif_fix_values 1891 2012-01-12 08:04:46Z andrius 

The following automatic conversions were performed:

'_exptl_crystal_density_meas' value 'not measured' was changed to '?'
- the value is perceived as not measured.

Automatic conversion script
Id: cif_fix_values 3008 2015-01-20 13:52:24Z robertas 
;
_cod_original_sg_symbol_H-M P-1
_cod_database_code 4509739

loop_
_symmetry_equiv_pos_as_xyz
'x, y, z'
'-x, -y, -z'

loop_
_atom_site_label
_atom_site_type_symbol
_atom_site_fract_x
_atom_site_fract_y
_atom_site_fract_z
_atom_site_U_iso_or_equiv
_atom_site_adp_type
_atom_site_occupancy
_atom_site_symmetry_multiplicity
_atom_site_calc_flag
_atom_site_refinement_flags
O11 O 0.7521(4) 0.50647(15) 0.53735(12) 0.0601(7) Uani 1 1 d .
H11O H 0.754(4) 0.560(2) 0.577(2) 0.050 Uiso 1 1 d .
O12 O 0.7521(4) 0.61031(14) 0.46087(13) 0.0658(7) Uani 1 1 d .
O13 O 0.7315(4) 0.47675(16) 0.17268(13) 0.0602(7) Uani 1 1 d .
H13O H 0.732(4) 0.479(2) 0.118(2) 0.050 Uiso 1 1 d .
O14 O 0.7406(4) 0.31833(17) 0.11497(12) 0.0604(6) Uani 1 1 d .
O15 O 0.7332(4) 0.09457(14) 0.30470(13) 0.0614(6) Uani 1 1 d .
O16 O 0.7440(4) 0.16889(15) 0.43426(12) 0.0577(6) Uani 1 1 d .
H16O H 0.752(4) 0.105(2) 0.4494(17) 0.050 Uiso 1 1 d .
C11 C 0.7438(4) 0.44075(18) 0.39942(15) 0.0352(6) Uani 1 1 d .
C12 C 0.7418(4) 0.45273(18) 0.32227(15) 0.0362(6) Uani 1 1 d .
H12 H 0.7442 0.5150 0.3145 0.043 Uiso 1 1 calc R
C13 C 0.7364(4) 0.37279(19) 0.25688(15) 0.0344(6) Uani 1 1 d .
C14 C 0.7308(4) 0.28023(18) 0.26945(15) 0.0349(6) Uani 1 1 d .
H14 H 0.7233 0.2261 0.2259 0.042 Uiso 1 1 calc R
C15 C 0.7361(4) 0.26737(18) 0.34617(15) 0.0335(6) Uani 1 1 d .
C16 C 0.7415(4) 0.34802(18) 0.41077(15) 0.0355(6) Uani 1 1 d .
H16 H 0.7437 0.3398 0.4623 0.043 Uiso 1 1 calc R
C17 C 0.7493(4) 0.52819(19) 0.46783(16) 0.0421(7) Uani 1 1 d .
C18 C 0.7368(4) 0.3852(2) 0.17409(16) 0.0409(7) Uani 1 1 d .
C19 C 0.7370(4) 0.16778(19) 0.35864(17) 0.0401(6) Uani 1 1 d .
O11A O 0.2380(3) 0.36024(13) 0.32553(11) 0.0471(5) Uani 1 1 d .
C11A C 0.2319(4) 0.28347(18) 0.27346(15) 0.0330(6) Uani 1 1 d .
C12A C 0.2325(4) 0.28599(19) 0.18759(15) 0.0357(6) Uani 1 1 d .
C13A C 0.2154(5) 0.1912(2) 0.12473(17) 0.0511(8) Uani 1 1 d .
H13A H 0.3461 0.1709 0.1097 0.061 Uiso 1 1 calc .
H13B H 0.1458 0.2004 0.0777 0.061 Uiso 1 1 calc .
C14A C 0.1079(5) 0.1118(2) 0.15295(18) 0.0513(8) Uani 1 1 d .
H14A H -0.0270 0.1291 0.1629 0.062 Uiso 1 1 calc .
H14B H 0.1052 0.0516 0.1112 0.062 Uiso 1 1 calc .
C15A C 0.2043(5) 0.0963(2) 0.22812(17) 0.0482(8) Uani 1 1 d .
H15A H 0.1258 0.0481 0.2458 0.058 Uiso 1 1 calc .
H15B H 0.3329 0.0707 0.2161 0.058 Uiso 1 1 calc .
C16A C 0.2278(4) 0.18805(18) 0.29485(15) 0.0357(6) Uani 1 1 d .
C17A C 0.2474(4) 0.37463(19) 0.17431(15) 0.0359(6) Uani 1 1 d .
H17A H 0.2538 0.4258 0.2202 0.043 Uiso 1 1 calc R
C18A C 0.2440(4) 0.19344(19) 0.37330(16) 0.0367(6) Uani 1 1 d .
H18A H 0.2547 0.2565 0.4060 0.044 Uiso 1 1 calc R
N21A N 0.2671(4) 0.4759(2) -0.03683(15) 0.0512(7) Uani 1 1 d .
C21A C 0.2233(5) 0.5324(2) 0.03353(18) 0.0496(8) Uani 1 1 d .
H21A H 0.1962 0.5967 0.0367 0.060 Uiso 1 1 calc R
C22A C 0.2160(4) 0.5003(2) 0.10194(17) 0.0446(7) Uani 1 1 d .
H22A H 0.1849 0.5428 0.1498 0.054 Uiso 1 1 calc R
C23A C 0.2552(4) 0.40446(19) 0.09935(15) 0.0371(6) Uani 1 1 d .
C24A C 0.3064(5) 0.3473(2) 0.02645(17) 0.0492(8) Uani 1 1 d .
H24A H 0.3394 0.2833 0.0218 0.059 Uiso 1 1 calc R
C25A C 0.3086(5) 0.3846(2) -0.03898(18) 0.0521(8) Uani 1 1 d .
H25A H 0.3408 0.3441 -0.0875 0.063 Uiso 1 1 calc R
N31A N 0.2502(4) -0.01608(17) 0.51061(16) 0.0489(7) Uani 1 1 d .
C31A C 0.2772(5) -0.0427(2) 0.43292(19) 0.0520(8) Uani 1 1 d .
H31A H 0.2957 -0.1081 0.4098 0.062 Uiso 1 1 calc R
C32A C 0.2797(5) 0.0196(2) 0.38424(18) 0.0502(8) Uani 1 1 d .
H32A H 0.3025 -0.0034 0.3303 0.060 Uiso 1 1 calc R
C33A C 0.2479(4) 0.11724(19) 0.41634(16) 0.0382(6) Uani 1 1 d .
C34A C 0.2202(5) 0.1458(2) 0.49845(17) 0.0459(7) Uani 1 1 d .
H34A H 0.2002 0.2105 0.5233 0.055 Uiso 1 1 calc R
C35A C 0.2226(5) 0.0777(2) 0.54251(19) 0.0522(8) Uani 1 1 d .
H35A H 0.2040 0.0982 0.5970 0.063 Uiso 1 1 calc R
C101 C 0.3760(6) -0.1825(2) 0.1787(2) 0.0629(9) Uani 1 1 d .
C102 C 0.5541(6) -0.1282(3) 0.1975(2) 0.0774(11) Uani 1 1 d .
H102 H 0.6206 -0.1248 0.2460 0.093 Uiso 1 1 calc R
C103 C 0.6340(8) -0.0791(3) 0.1454(3) 0.0967(15) Uani 1 1 d .
H103 H 0.7527 -0.0431 0.1589 0.116 Uiso 1 1 calc R
C104 C 0.5373(11) -0.0841(4) 0.0742(3) 0.1082(19) Uani 1 1 d .
H104 H 0.5906 -0.0515 0.0391 0.130 Uiso 1 1 calc R
C105 C 0.3651(10) -0.1360(4) 0.0545(3) 0.1014(17) Uani 1 1 d .
H105 H 0.3000 -0.1386 0.0059 0.122 Uiso 1 1 calc R
C106 C 0.2841(7) -0.1854(3) 0.1058(3) 0.0838(13) Uani 1 1 d .
H106 H 0.1656 -0.2213 0.0910 0.101 Uiso 1 1 calc R
C107 C 0.2963(5) -0.2365(2) 0.2337(2) 0.0570(9) Uani 1 1 d .
C108 C 0.0968(6) -0.2451(3) 0.2456(3) 0.0765(11) Uani 1 1 d .
H108 H 0.0084 -0.2168 0.2174 0.092 Uiso 1 1 calc R
C109 C 0.0267(6) -0.2948(3) 0.2986(3) 0.0884(13) Uani 1 1 d .
H109 H -0.1079 -0.2988 0.3058 0.106 Uiso 1 1 calc R
C110 C 0.1506(7) -0.3380(3) 0.3404(3) 0.0843(12) Uani 1 1 d .
H110 H 0.1016 -0.3718 0.3755 0.101 Uiso 1 1 calc R
C111 C 0.3475(7) -0.3311(4) 0.3304(3) 0.0848(12) Uani 1 1 d .
H111 H 0.4342 -0.3601 0.3588 0.102 Uiso 1 1 calc R
C112 C 0.4178(6) -0.2813(3) 0.2780(3) 0.0744(11) Uani 1 1 d .
H112 H 0.5528 -0.2774 0.2720 0.089 Uiso 1 1 calc R

loop_
_atom_site_aniso_label
_atom_site_aniso_U_11
_atom_site_aniso_U_22
_atom_site_aniso_U_33
_atom_site_aniso_U_23
_atom_site_aniso_U_13
_atom_site_aniso_U_12
O11 0.117(2) 0.0364(11) 0.0262(11) 0.0070(9) 0.0036(11) 0.0045(12)
O12 0.124(2) 0.0286(10) 0.0452(12) 0.0099(9) 0.0053(13) 0.0043(11)
O13 0.0999(19) 0.0564(13) 0.0329(12) 0.0276(10) 0.0019(11) 0.0021(12)
O14 0.0859(17) 0.0681(15) 0.0262(11) 0.0092(10) 0.0022(10) 0.0096(12)
O15 0.0964(18) 0.0312(11) 0.0545(14) 0.0077(10) 0.0044(12) -0.0006(11)
O16 0.1006(18) 0.0341(11) 0.0456(13) 0.0240(9) 0.0001(11) 0.0025(11)
C11 0.0481(16) 0.0310(13) 0.0284(14) 0.0114(10) 0.0011(11) -0.0005(11)
C12 0.0481(16) 0.0323(13) 0.0332(14) 0.0175(11) 0.0012(11) 0.0008(11)
C13 0.0380(15) 0.0402(14) 0.0284(13) 0.0152(11) 0.0011(11) 0.0025(11)
C14 0.0413(15) 0.0344(13) 0.0279(13) 0.0059(10) 0.0011(11) 0.0027(11)
C15 0.0418(15) 0.0308(13) 0.0305(13) 0.0127(10) 0.0012(11) 0.0013(11)
C16 0.0495(16) 0.0344(13) 0.0261(13) 0.0144(10) 0.0005(11) 0.0019(11)
C17 0.0602(19) 0.0329(14) 0.0338(15) 0.0097(11) 0.0020(13) 0.0020(12)
C18 0.0458(17) 0.0532(17) 0.0272(14) 0.0170(13) 0.0003(11) 0.0032(13)
C19 0.0475(17) 0.0318(14) 0.0438(16) 0.0154(12) 0.0016(12) 0.0009(11)
O11A 0.0853(15) 0.0311(10) 0.0269(10) 0.0108(8) 0.0032(9) 0.0035(9)
C11A 0.0416(15) 0.0318(13) 0.0272(13) 0.0101(10) 0.0050(11) 0.0023(11)
C12A 0.0424(15) 0.0372(14) 0.0297(14) 0.0120(11) 0.0043(11) 0.0026(11)
C13A 0.082(2) 0.0440(16) 0.0283(15) 0.0115(12) 0.0048(14) 0.0014(15)
C14A 0.074(2) 0.0351(15) 0.0420(17) 0.0058(12) 0.0010(15) -0.0014(14)
C15A 0.076(2) 0.0315(14) 0.0379(16) 0.0098(11) 0.0048(14) 0.0036(13)
C16A 0.0431(15) 0.0336(13) 0.0337(14) 0.0141(11) 0.0042(11) 0.0024(11)
C17A 0.0474(16) 0.0381(14) 0.0256(13) 0.0141(10) 0.0029(11) 0.0035(11)
C18A 0.0483(16) 0.0311(13) 0.0345(14) 0.0150(11) 0.0036(12) 0.0023(11)
N21A 0.0576(16) 0.0642(17) 0.0407(15) 0.0307(13) -0.0014(12) -0.0022(13)
C21A 0.061(2) 0.0474(17) 0.0496(19) 0.0295(14) 0.0012(15) 0.0059(14)
C22A 0.0593(19) 0.0434(15) 0.0347(15) 0.0163(12) 0.0029(13) 0.0023(13)
C23A 0.0426(16) 0.0407(14) 0.0310(14) 0.0153(11) -0.0017(11) -0.0001(12)
C24A 0.071(2) 0.0474(16) 0.0356(16) 0.0199(13) 0.0110(14) 0.0087(14)
C25A 0.069(2) 0.0582(19) 0.0336(16) 0.0190(13) 0.0078(14) 0.0029(15)
N31A 0.0663(17) 0.0384(13) 0.0501(15) 0.0274(11) -0.0033(12) -0.0008(11)
C31A 0.073(2) 0.0343(15) 0.0531(19) 0.0195(13) -0.0015(15) 0.0060(14)
C32A 0.075(2) 0.0385(15) 0.0415(17) 0.0174(13) 0.0075(15) 0.0101(14)
C33A 0.0455(16) 0.0344(13) 0.0385(15) 0.0168(11) -0.0005(12) 0.0010(11)
C34A 0.072(2) 0.0352(14) 0.0352(15) 0.0168(12) 0.0014(14) 0.0047(13)
C35A 0.077(2) 0.0452(17) 0.0410(17) 0.0233(13) -0.0012(15) 0.0005(15)
C101 0.080(2) 0.0444(17) 0.058(2) -0.0002(15) 0.0006(18) 0.0127(17)
C102 0.087(3) 0.072(2) 0.063(2) -0.0007(19) 0.011(2) -0.002(2)
C103 0.123(4) 0.075(3) 0.083(3) 0.000(2) 0.039(3) -0.007(3)
C104 0.185(6) 0.065(3) 0.071(3) 0.006(2) 0.049(4) 0.010(3)
C105 0.172(5) 0.070(3) 0.062(3) 0.014(2) 0.000(3) 0.026(3)
C106 0.119(4) 0.054(2) 0.072(3) 0.0050(19) -0.008(3) 0.015(2)
C107 0.060(2) 0.0458(17) 0.057(2) 0.0000(14) -0.0066(16) 0.0064(15)
C108 0.067(3) 0.067(2) 0.096(3) 0.023(2) -0.012(2) 0.0149(19)
C109 0.064(3) 0.086(3) 0.120(4) 0.034(3) 0.009(3) 0.003(2)
C110 0.089(3) 0.072(3) 0.095(3) 0.028(2) 0.002(3) 0.005(2)
C111 0.088(3) 0.087(3) 0.088(3) 0.039(3) -0.008(2) 0.015(2)
C112 0.062(2) 0.085(3) 0.076(3) 0.020(2) -0.0033(19) 0.012(2)

loop_
_atom_type_symbol
_atom_type_description
_atom_type_scat_dispersion_real
_atom_type_scat_dispersion_imag
_atom_type_scat_source
C C 0.0033 0.0016 'International Tables Vol C Tables 4.2.6.8 and 6.1.1.4'
H H 0.0000 0.0000 'International Tables Vol C Tables 4.2.6.8 and 6.1.1.4'
N N 0.0061 0.0033 'International Tables Vol C Tables 4.2.6.8 and 6.1.1.4'
O O 0.0106 0.0060 'International Tables Vol C Tables 4.2.6.8 and 6.1.1.4'

loop_
_geom_angle_atom_site_label_1
_geom_angle_atom_site_label_2
_geom_angle_atom_site_label_3
_geom_angle
C16 C11 C12 119.5(2)
C16 C11 C17 121.5(2)
C12 C11 C17 119.0(2)
C13 C12 C11 120.6(2)
C12 C13 C14 119.0(2)
C12 C13 C18 120.9(2)
C14 C13 C18 120.1(2)
C15 C14 C13 120.9(2)
C14 C15 C16 119.3(2)
C14 C15 C19 120.2(2)
C16 C15 C19 120.4(2)
C11 C16 C15 120.6(2)
O12 C17 O11 123.5(3)
O12 C17 C11 123.8(2)
O11 C17 C11 112.7(2)
O14 C18 O13 123.9(3)
O14 C18 C13 123.8(3)
O13 C18 C13 112.3(2)
O15 C19 O16 124.2(2)
O15 C19 C15 123.5(3)
O16 C19 C15 112.3(2)
O11A C11A C16A 120.8(2)
O11A C11A C12A 119.2(2)
C16A C11A C12A 120.0(2)
C17A C12A C13A 125.9(2)
C17A C12A C11A 115.8(2)
C13A C12A C11A 118.3(2)
C12A C13A C14A 112.3(2)
C15A C14A C13A 111.9(3)
C16A C15A C14A 113.0(2)
C18A C16A C11A 115.6(2)
C18A C16A C15A 126.3(2)
C11A C16A C15A 118.2(2)
C12A C17A C23A 130.7(2)
C16A C18A C33A 131.2(3)
C21A N21A C25A 116.8(2)
N21A C21A C22A 123.3(3)
C21A C22A C23A 119.9(3)
C24A C23A C22A 116.3(2)
C24A C23A C17A 126.1(2)
C22A C23A C17A 117.5(2)
C25A C24A C23A 120.1(3)
N21A C25A C24A 123.6(3)
C31A N31A C35A 116.9(2)
N31A C31A C32A 124.4(3)
C31A C32A C33A 119.3(3)
C32A C33A C34A 116.4(2)
C32A C33A C18A 126.7(3)
C34A C33A C18A 116.9(2)
C35A C34A C33A 119.9(3)
N31A C35A C34A 123.0(3)
C102 C101 C106 116.9(4)
C102 C101 C107 120.6(4)
C106 C101 C107 122.5(4)
C101 C102 C103 121.3(4)
C104 C103 C102 119.5(5)
C105 C104 C103 120.5(5)
C104 C105 C106 120.6(5)
C105 C106 C101 121.3(5)
C108 C107 C112 115.5(4)
C108 C107 C101 122.7(4)
C112 C107 C101 121.8(3)
C109 C108 C107 121.4(4)
C110 C109 C108 121.1(4)
C111 C110 C109 119.2(4)
C110 C111 C112 119.8(4)
C111 C112 C107 123.0(4)

loop_
_geom_bond_atom_site_label_1
_geom_bond_atom_site_label_2
_geom_bond_distance
O11 C17 1.318(3)
O12 C17 1.205(3)
O13 C18 1.312(4)
O14 C18 1.210(3)
O15 C19 1.209(3)
O16 C19 1.306(3)
C11 C16 1.383(3)
C11 C12 1.391(4)
C11 C17 1.482(4)
C12 C13 1.385(4)
C13 C14 1.389(4)
C13 C18 1.490(4)
C14 C15 1.387(4)
C15 C16 1.383(4)
C15 C19 1.488(4)
O11A C11A 1.225(3)
C11A C16A 1.496(3)
C11A C12A 1.498(3)
C12A C17A 1.340(4)
C12A C13A 1.500(4)
C13A C14A 1.515(4)
C14A C15A 1.510(4)
C15A C16A 1.507(4)
C16A C18A 1.343(4)
C17A C23A 1.469(4)
C18A C33A 1.466(3)
N21A C21A 1.329(4)
N21A C25A 1.332(4)
C21A C22A 1.377(4)
C22A C23A 1.391(4)
C23A C24A 1.382(4)
C24A C25A 1.371(4)
N31A C31A 1.324(4)
N31A C35A 1.332(4)
C31A C32A 1.371(4)
C32A C33A 1.388(4)
C33A C34A 1.399(4)
C34A C35A 1.379(4)
C101 C102 1.395(6)
C101 C106 1.381(5)
C101 C107 1.473(5)
C102 C103 1.388(6)
C103 C104 1.362(8)
C104 C105 1.347(8)
C105 C106 1.384(7)
C107 C108 1.386(5)
C107 C112 1.389(5)
C108 C109 1.382(6)
C109 C110 1.357(6)
C110 C111 1.361(6)
C111 C112 1.374(6)
